data_4065420
loop_
_publ_author_name
'Sinenkov, Mikhail'
'Kirillov, Evgeny'
'Roisnel, Thierry'
'Fukin, Georgy'
'Trifonov, Alexander'
'Carpentier, Jean-Fran\,cois'

_publ_section_title
;
 Rare-Earth Complexes with Multidentate Tethered Phenoxy-Amidinate
 Ligands: Synthesis, Structure, and Activity in Ring-Opening
 Polymerization of Lactide
;
_journal_issue 20
_journal_name_full Organometallics
_journal_page_first 5509
_journal_paper_doi 10.1021/om200786u
_journal_volume 30
_journal_year 2011
_chemical_compound_source 'synthesis as described'
_chemical_formula_moiety 'C58 H100 Li4 N4 O6, 2(C4 H8 O)'
_chemical_formula_sum 'C66 H116 Li4 N4 O8'
_chemical_formula_weight 1121.39
_chemical_name_systematic
;
 ?
;
_space_group_IT_number 2
_symmetry_cell_setting triclinic
_symmetry_Int_Tables_number 2
_symmetry_space_group_name_Hall '-P 1'
_symmetry_space_group_name_H-M 'P -1'
_atom_sites_solution_hydrogens geom
_atom_sites_solution_primary direct
_atom_sites_solution_secondary difmap
_audit_conform_dict_location ftp://ftp.iucr.org/pub/cif_core.dic
_audit_conform_dict_name cif_core.dic
_audit_conform_dict_version 2.3
_audit_creation_date 2010-11-23T09:37:17-00:00
_audit_creation_method 'WinGX routine CIF_UPDATE'
_cell_angle_alpha 87.4670(10)
_cell_angle_beta 84.9970(10)
_cell_angle_gamma 74.430(2)
_cell_formula_units_Z 1
_cell_length_a 10.8275(3)
_cell_length_b 11.0970(3)
_cell_length_c 15.3342(4)
_cell_measurement_reflns_used 5109
_cell_measurement_temperature 150(2)
_cell_measurement_theta_max 27.39
_cell_measurement_theta_min 2.34
_cell_measurement_wavelength 0.71073
_cell_volume 1767.66(8)
_computing_cell_refinement 'Bruker SMART (Bruker, 2002)'
_computing_data_collection 'Bruker SAINT (Bruker, 2002)'
_computing_data_reduction 'Bruker SAINT (Bruker, 2002)'
_computing_molecular_graphics 'Ortep-3 for Windows (Farrugia, 1997)'
_computing_publication_material
;
           WinGX publication routines (Farrugia, 1999),
           CRYSCAL (T. Roisnel, local program)
;
_computing_structure_refinement 'SHELXL-97 (Sheldrick, 1997)'
_computing_structure_solution 'SIR97 (Altomare et al., 1999))'
_diffrn_ambient_temperature 150(2)
_diffrn_detector 'CCD plate'
_diffrn_measured_fraction_theta_full 0.989
_diffrn_measured_fraction_theta_max 0.989
_diffrn_measurement_device_type 'APEXII, Bruker-AXS'
_diffrn_measurement_method 'CCD rotation images, thin slices'
_diffrn_radiation_monochromator graphite
_diffrn_radiation_probe x-ray
_diffrn_radiation_type MoK\a
_diffrn_radiation_wavelength 0.71073
_diffrn_reflns_av_R_equivalents 0.0405
_diffrn_reflns_av_unetI/netI 0.0374
_diffrn_reflns_limit_h_max 14
_diffrn_reflns_limit_h_min -14
_diffrn_reflns_limit_k_max 14
_diffrn_reflns_limit_k_min -14
_diffrn_reflns_limit_l_max 19
_diffrn_reflns_limit_l_min -19
_diffrn_reflns_number 28332
_diffrn_reflns_theta_full 27.48
_diffrn_reflns_theta_max 27.48
_diffrn_reflns_theta_min 3.08
_exptl_absorpt_coefficient_mu 0.067
_exptl_absorpt_correction_T_max 0.993
_exptl_absorpt_correction_T_min 0.804
_exptl_absorpt_correction_type multi-scan
_exptl_absorpt_process_details
;
  [Sheldrick, G.M. (2002). SADABS Bruker AXS Inc., Madison, Wisconsin, USA]
;
_exptl_crystal_colour colourless
_exptl_crystal_density_diffrn 1.053
_exptl_crystal_density_method 'not measured'
_exptl_crystal_description block
_exptl_crystal_F_000 616
_exptl_crystal_size_max 0.41
_exptl_crystal_size_mid 0.14
_exptl_crystal_size_min 0.1
_refine_diff_density_max 0.605
_refine_diff_density_min -0.453
_refine_diff_density_rms 0.046
_refine_ls_extinction_method none
_refine_ls_goodness_of_fit_ref 1.043
_refine_ls_hydrogen_treatment constr
_refine_ls_matrix_type full
_refine_ls_number_parameters 372
_refine_ls_number_reflns 8011
_refine_ls_number_restraints 0
_refine_ls_restrained_S_all 1.043
_refine_ls_R_factor_all 0.0789
_refine_ls_R_factor_gt 0.0588
_refine_ls_shift/su_max 0.018
_refine_ls_shift/su_mean 0.001
_refine_ls_structure_factor_coef Fsqd
_refine_ls_weighting_details 'calc w=1/[\s^2^(Fo^2^)+(0.0661P)^2^+1.0693P] where P=(Fo^2^+2Fc^2^)/3'
_refine_ls_weighting_scheme calc
_refine_ls_wR_factor_gt 0.1478
_refine_ls_wR_factor_ref 0.1625
_reflns_number_gt 6080
_reflns_number_total 8011
_reflns_threshold_expression >2sigma(I)
_cod_data_source_file om200786u_si_001.cif
_cod_data_source_block 1
_cod_database_code 4065420

loop_
_symmetry_equiv_pos_as_xyz
'x, y, z'
'-x, -y, -z'

loop_
_atom_site_label
_atom_site_type_symbol
_atom_site_fract_x
_atom_site_fract_y
_atom_site_fract_z
_atom_site_U_iso_or_equiv
_atom_site_adp_type
_atom_site_occupancy
_atom_site_symmetry_multiplicity
_atom_site_calc_flag
_atom_site_refinement_flags
_atom_site_disorder_assembly
_atom_site_disorder_group
C1 C 0.33899(15) 0.57930(14) 0.67852(9) 0.0190(3) Uani 1 1 d . A .
N2 N 0.40813(12) 0.66368(12) 0.67617(8) 0.0216(3) Uani 1 1 d . A .
C3 C 0.52605(16) 0.63776(16) 0.72196(11) 0.0272(4) Uani 1 1 d . . .
H3 H 0.5663 0.5454 0.7232 0.033 Uiso 1 1 calc R . .
C4 C 0.4960(2) 0.6834(3) 0.81517(15) 0.0616(7) Uani 1 1 d . . .
H4A H 0.4546 0.7735 0.8144 0.092 Uiso 1 1 calc R . .
H4B H 0.5759 0.6669 0.8445 0.092 Uiso 1 1 calc R . .
H4C H 0.438 0.6393 0.8468 0.092 Uiso 1 1 calc R . .
C5 C 0.6177(2) 0.7020(2) 0.67077(17) 0.0508(6) Uani 1 1 d . . .
H5A H 0.6429 0.664 0.6132 0.076 Uiso 1 1 calc R . .
H5B H 0.6943 0.6922 0.7028 0.076 Uiso 1 1 calc R . .
H5C H 0.5749 0.7912 0.6633 0.076 Uiso 1 1 calc R . .
N6 N 0.22826(14) 0.61956(13) 0.64202(10) 0.0272(3) Uani 1 1 d . A .
C7 C 0.14542(17) 0.53708(16) 0.63279(12) 0.0306(4) Uani 1 1 d . . .
H7 H 0.1606 0.4705 0.6798 0.037 Uiso 1 1 calc R . .
C8 C 0.0055(2) 0.6148(2) 0.64328(17) 0.0506(6) Uani 1 1 d . . .
H8A H -0.0131 0.6503 0.7019 0.076 Uiso 1 1 calc R . .
H8B H -0.0513 0.5614 0.6356 0.076 Uiso 1 1 calc R . .
H8C H -0.0087 0.6827 0.5991 0.076 Uiso 1 1 calc R . .
C9 C 0.1750(2) 0.47596(18) 0.54349(13) 0.0373(4) Uani 1 1 d . . .
H9A H 0.1629 0.541 0.4973 0.056 Uiso 1 1 calc R . .
H9B H 0.1168 0.4232 0.5374 0.056 Uiso 1 1 calc R . .
H9C H 0.2642 0.4244 0.5384 0.056 Uiso 1 1 calc R . .
C10 C 0.39267(14) 0.44675(14) 0.71047(9) 0.0192(3) Uani 1 1 d . . .
C11 C 0.48222(14) 0.36824(13) 0.65044(9) 0.0182(3) Uani 1 1 d . . .
O12 O 0.50623(11) 0.41421(10) 0.57141(7) 0.0218(2) Uani 1 1 d . . .
Li1 Li 0.4323(3) 0.5938(3) 0.54397(18) 0.0309(6) Uani 1 1 d . . .
C13 C 0.54283(14) 0.24414(14) 0.68018(9) 0.0192(3) Uani 1 1 d . . .
C14 C 0.64559(15) 0.15544(14) 0.62038(10) 0.0227(3) Uani 1 1 d . . .
C15 C 0.75628(16) 0.21565(17) 0.59377(12) 0.0302(4) Uani 1 1 d . . .
H15A H 0.7215 0.2993 0.5684 0.045 Uiso 1 1 calc R . .
H15B H 0.817 0.1636 0.5504 0.045 Uiso 1 1 calc R . .
H15C H 0.8008 0.2224 0.6456 0.045 Uiso 1 1 calc R . .
C16 C 0.58507(18) 0.12720(17) 0.53903(11) 0.0297(4) Uani 1 1 d . . .
H16A H 0.5234 0.0785 0.5567 0.045 Uiso 1 1 calc R . .
H16B H 0.6527 0.0791 0.4978 0.045 Uiso 1 1 calc R . .
H16C H 0.5406 0.206 0.5108 0.045 Uiso 1 1 calc R . .
C17 C 0.70516(19) 0.02932(16) 0.66577(12) 0.0339(4) Uani 1 1 d . . .
H17A H 0.7451 0.0438 0.7179 0.051 Uiso 1 1 calc R . .
H17B H 0.7705 -0.0232 0.6253 0.051 Uiso 1 1 calc R . .
H17C H 0.6378 -0.0129 0.683 0.051 Uiso 1 1 calc R . .
C18 C 0.50730(15) 0.20688(14) 0.76472(10) 0.0213(3) Uani 1 1 d . . .
H18 H 0.5465 0.1237 0.7835 0.026 Uiso 1 1 calc R . .
C19 C 0.41759(15) 0.28410(14) 0.82373(10) 0.0216(3) Uani 1 1 d . . .
C20 C 0.38577(17) 0.23441(15) 0.91595(10) 0.0265(4) Uani 1 1 d . . .
C21 C 0.3176(2) 0.13043(18) 0.90923(12) 0.0376(4) Uani 1 1 d . . .
H21A H 0.2984 0.0986 0.968 0.056 Uiso 1 1 calc R . .
H21B H 0.3737 0.0622 0.8744 0.056 Uiso 1 1 calc R . .
H21C H 0.2373 0.1643 0.881 0.056 Uiso 1 1 calc R . .
C22 C 0.51037(19) 0.18084(19) 0.96225(12) 0.0376(4) Uani 1 1 d . . .
H22A H 0.4894 0.1482 1.0205 0.056 Uiso 1 1 calc R . .
H22B H 0.5532 0.2472 0.9681 0.056 Uiso 1 1 calc R . .
H22C H 0.5678 0.1131 0.9276 0.056 Uiso 1 1 calc R . .
C23 C 0.2982(2) 0.33803(18) 0.97304(11) 0.0363(4) Uani 1 1 d . . .
H23A H 0.2156 0.3699 0.9472 0.054 Uiso 1 1 calc R . .
H23B H 0.3391 0.4063 0.9764 0.054 Uiso 1 1 calc R . .
H23C H 0.2837 0.3042 1.032 0.054 Uiso 1 1 calc R . .
C24 C 0.36139(15) 0.40544(15) 0.79448(10) 0.0224(3) Uani 1 1 d . . .
H24 H 0.3006 0.4611 0.8326 0.027 Uiso 1 1 calc R . .
Li2 Li 0.2309(3) 0.7889(3) 0.68354(19) 0.0280(6) Uani 1 1 d . . .
O51A O 0.20121(11) 0.96350(10) 0.64655(8) 0.0295(3) Uani 0.303(5) 1 d P A 1
C52A C 0.2849(2) 1.03297(17) 0.67513(15) 0.0404(3) Uani 0.303(5) 1 d P A 1
H52A H 0.3765 0.9905 0.6596 0.048 Uiso 0.303(5) 1 calc PR A 1
H52B H 0.2714 1.0461 0.7391 0.048 Uiso 0.303(5) 1 calc PR A 1
C53A C 0.2397(8) 1.1619(7) 0.6212(6) 0.0404(3) Uani 0.303(5) 1 d P A 1
H53A H 0.2343 1.2337 0.6588 0.048 Uiso 0.303(5) 1 calc PR A 1
H53B H 0.3015 1.1646 0.5701 0.048 Uiso 0.303(5) 1 calc PR A 1
C54A C 0.1214(7) 1.1667(6) 0.5943(6) 0.0404(3) Uani 0.303(5) 1 d P A 1
H54A H 0.1202 1.1881 0.5309 0.048 Uiso 0.303(5) 1 calc PR A 1
H54B H 0.0552 1.2329 0.6261 0.048 Uiso 0.303(5) 1 calc PR A 1
C55A C 0.09202(19) 1.04818(18) 0.61028(15) 0.0404(3) Uani 0.303(5) 1 d P A 1
H55A H 0.0148 1.0581 0.6518 0.048 Uiso 0.303(5) 1 calc PR A 1
H55B H 0.0747 1.0154 0.5549 0.048 Uiso 0.303(5) 1 calc PR A 1
O51B O 0.20121(11) 0.96350(10) 0.64655(8) 0.0295(3) Uani 0.697(5) 1 d P A 2
C52B C 0.2849(2) 1.03297(17) 0.67513(15) 0.0404(3) Uani 0.697(5) 1 d P A 2
H52C H 0.3718 1.0037 0.6449 0.048 Uiso 0.697(5) 1 calc PR A 2
H52D H 0.2923 1.0208 0.739 0.048 Uiso 0.697(5) 1 calc PR A 2
C53B C 0.2285(3) 1.1667(3) 0.6538(3) 0.0404(3) Uani 0.697(5) 1 d P A 2
H53C H 0.2368 1.2198 0.702 0.048 Uiso 0.697(5) 1 calc PR A 2
H53D H 0.2721 1.192 0.5994 0.048 Uiso 0.697(5) 1 calc PR A 2
C54B C 0.0926(3) 1.1783(3) 0.6423(3) 0.0404(3) Uani 0.697(5) 1 d P A 2
H54C H 0.0596 1.2445 0.5983 0.048 Uiso 0.697(5) 1 calc PR A 2
H54D H 0.0394 1.1981 0.6983 0.048 Uiso 0.697(5) 1 calc PR A 2
C55B C 0.09202(19) 1.04818(18) 0.61028(15) 0.0404(3) Uani 0.697(5) 1 d P A 2
H55C H 0.0115 1.0267 0.6319 0.048 Uiso 0.697(5) 1 calc PR A 2
H55D H 0.1008 1.046 0.5455 0.048 Uiso 0.697(5) 1 calc PR A 2
O61 O 0.13491(15) 0.81608(13) 0.80224(9) 0.0471(4) Uani 1 1 d . A .
C62 C 0.1160(3) 0.7145(2) 0.85896(17) 0.0665(8) Uani 1 1 d . . .
H62A H 0.1803 0.6942 0.9032 0.08 Uiso 1 1 calc R A .
H62B H 0.1241 0.6388 0.8247 0.08 Uiso 1 1 calc R . .
C63 C -0.0163(3) 0.7592(2) 0.90198(19) 0.0704(8) Uani 1 1 d . A .
H63A H -0.0792 0.7331 0.8691 0.085 Uiso 1 1 calc R . .
H63B H -0.0206 0.7257 0.9628 0.085 Uiso 1 1 calc R . .
C64 C -0.0425(3) 0.8963(3) 0.9011(2) 0.0827(10) Uani 1 1 d . . .
H64A H -0.0606 0.9292 0.9611 0.099 Uiso 1 1 calc R A 1
H64B H -0.1158 0.9364 0.866 0.099 Uiso 1 1 calc R A 1
C65A C 0.0864(9) 0.9165(10) 0.8572(8) 0.066(3) Uani 0.5 1 d P A 1
H65A H 0.0708 0.9966 0.8235 0.08 Uiso 0.5 1 calc PR A 1
H65B H 0.147 0.917 0.9019 0.08 Uiso 0.5 1 calc PR A 1
C65B C 0.0397(9) 0.9343(11) 0.8306(8) 0.066(3) Uani 0.5 1 d P A 2
H65C H 0.0835 0.9936 0.852 0.08 Uiso 0.5 1 calc PR A 2
H65D H -0.0113 0.9747 0.7816 0.08 Uiso 0.5 1 calc PR A 2
C71 C 0.2570(2) 0.6290(2) 0.14076(19) 0.0568(6) Uani 1 1 d . . .
H71A H 0.3299 0.6286 0.1756 0.068 Uiso 1 1 calc R . .
H71B H 0.2909 0.591 0.0834 0.068 Uiso 1 1 calc R . .
C72 C 0.1662(3) 0.5617(2) 0.1891(2) 0.0628(7) Uani 1 1 d . . .
H72A H 0.1939 0.4709 0.1779 0.075 Uiso 1 1 calc R . .
H72B H 0.1603 0.5745 0.253 0.075 Uiso 1 1 calc R . .
C73 C 0.0417(3) 0.6216(3) 0.1517(2) 0.0664(7) Uani 1 1 d . . .
H73A H 0.034 0.579 0.0979 0.08 Uiso 1 1 calc R . .
H73B H -0.0312 0.6179 0.1945 0.08 Uiso 1 1 calc R . .
O74 O 0.04269(17) 0.74893(16) 0.13228(15) 0.0723(6) Uani 1 1 d . . .
C75 C 0.1714(2) 0.7589(2) 0.12985(18) 0.0541(6) Uani 1 1 d . . .
H75A H 0.1803 0.8124 0.1777 0.065 Uiso 1 1 calc R . .
H75B H 0.195 0.7967 0.0733 0.065 Uiso 1 1 calc R . .

loop_
_atom_site_aniso_label
_atom_site_aniso_U_11
_atom_site_aniso_U_22
_atom_site_aniso_U_33
_atom_site_aniso_U_23
_atom_site_aniso_U_13
_atom_site_aniso_U_12
C1 0.0226(8) 0.0176(7) 0.0147(6) -0.0013(5) 0.0018(5) -0.0026(6)
N2 0.0208(7) 0.0181(6) 0.0242(6) -0.0001(5) -0.0019(5) -0.0025(5)
C3 0.0239(8) 0.0230(8) 0.0340(9) -0.0030(7) -0.0078(7) -0.0030(7)
C4 0.0453(13) 0.0890(19) 0.0445(13) -0.0266(12) -0.0178(10) 0.0008(13)
C5 0.0330(11) 0.0530(13) 0.0722(15) 0.0130(11) -0.0164(10) -0.0201(10)
N6 0.0272(7) 0.0195(7) 0.0360(8) 0.0031(6) -0.0111(6) -0.0057(6)
C7 0.0295(9) 0.0275(9) 0.0377(9) 0.0054(7) -0.0096(7) -0.0114(7)
C8 0.0287(10) 0.0553(14) 0.0686(15) -0.0090(11) -0.0094(10) -0.0099(10)
C9 0.0414(11) 0.0345(10) 0.0427(11) 0.0009(8) -0.0119(8) -0.0192(9)
C10 0.0211(7) 0.0167(7) 0.0184(7) 0.0004(5) -0.0023(6) -0.0026(6)
C11 0.0206(7) 0.0172(7) 0.0170(7) 0.0008(5) -0.0016(5) -0.0055(6)
O12 0.0269(6) 0.0190(5) 0.0171(5) 0.0024(4) 0.0018(4) -0.0033(4)
Li1 0.0437(18) 0.0237(14) 0.0214(13) 0.0008(11) 0.0051(12) -0.0048(13)
C13 0.0207(7) 0.0174(7) 0.0198(7) -0.0010(5) -0.0017(6) -0.0053(6)
C14 0.0250(8) 0.0179(7) 0.0231(7) -0.0010(6) 0.0015(6) -0.0028(6)
C15 0.0225(8) 0.0294(9) 0.0358(9) 0.0005(7) 0.0018(7) -0.0033(7)
C16 0.0353(9) 0.0279(9) 0.0263(8) -0.0083(7) 0.0032(7) -0.0096(7)
C17 0.0382(10) 0.0206(8) 0.0353(9) 0.0001(7) 0.0042(8) 0.0031(7)
C18 0.0257(8) 0.0164(7) 0.0210(7) 0.0029(6) -0.0044(6) -0.0037(6)
C19 0.0257(8) 0.0215(8) 0.0171(7) 0.0024(6) -0.0019(6) -0.0054(6)
C20 0.0326(9) 0.0255(8) 0.0186(7) 0.0046(6) -0.0005(6) -0.0042(7)
C21 0.0487(12) 0.0371(10) 0.0286(9) 0.0082(7) 0.0013(8) -0.0171(9)
C22 0.0418(11) 0.0441(11) 0.0226(8) 0.0080(7) -0.0064(7) -0.0041(9)
C23 0.0467(11) 0.0368(10) 0.0191(8) 0.0031(7) 0.0050(7) -0.0034(8)
C24 0.0248(8) 0.0220(8) 0.0182(7) -0.0016(6) 0.0010(6) -0.0031(6)
Li2 0.0270(14) 0.0213(13) 0.0330(15) -0.0003(11) -0.0008(11) -0.0024(11)
O51A 0.0241(6) 0.0191(6) 0.0433(7) -0.0007(5) -0.0025(5) -0.0024(5)
C52A 0.0362(6) 0.0253(5) 0.0596(8) -0.0008(5) -0.0102(6) -0.0058(4)
C53A 0.0362(6) 0.0253(5) 0.0596(8) -0.0008(5) -0.0102(6) -0.0058(4)
C54A 0.0362(6) 0.0253(5) 0.0596(8) -0.0008(5) -0.0102(6) -0.0058(4)
C55A 0.0362(6) 0.0253(5) 0.0596(8) -0.0008(5) -0.0102(6) -0.0058(4)
O51B 0.0241(6) 0.0191(6) 0.0433(7) -0.0007(5) -0.0025(5) -0.0024(5)
C52B 0.0362(6) 0.0253(5) 0.0596(8) -0.0008(5) -0.0102(6) -0.0058(4)
C53B 0.0362(6) 0.0253(5) 0.0596(8) -0.0008(5) -0.0102(6) -0.0058(4)
C54B 0.0362(6) 0.0253(5) 0.0596(8) -0.0008(5) -0.0102(6) -0.0058(4)
C55B 0.0362(6) 0.0253(5) 0.0596(8) -0.0008(5) -0.0102(6) -0.0058(4)
O61 0.0500(9) 0.0375(8) 0.0438(8) -0.0033(6) 0.0204(7) -0.0018(7)
C62 0.0727(18) 0.0533(15) 0.0504(14) 0.0174(11) 0.0202(12) 0.0126(13)
C63 0.083(2) 0.0519(15) 0.0646(16) 0.0063(12) 0.0380(15) -0.0121(14)
C64 0.079(2) 0.0535(16) 0.093(2) 0.0074(15) 0.0505(17) 0.0030(14)
C65A 0.068(6) 0.031(3) 0.080(6) -0.001(3) 0.043(4) 0.005(4)
C65B 0.068(6) 0.031(3) 0.080(6) -0.001(3) 0.043(4) 0.005(4)
C71 0.0434(13) 0.0400(12) 0.0845(18) 0.0016(12) -0.0099(12) -0.0057(10)
C72 0.0550(15) 0.0444(13) 0.0871(19) 0.0108(13) -0.0114(13) -0.0103(11)
C73 0.0473(14) 0.0578(16) 0.093(2) 0.0095(14) -0.0081(13) -0.0126(12)
O74 0.0446(10) 0.0486(10) 0.1123(16) 0.0171(10) -0.0034(10) 0.0034(8)
C75 0.0548(14) 0.0392(12) 0.0665(15) -0.0017(11) -0.0093(12) -0.0078(10)

loop_
_atom_type_symbol
_atom_type_description
_atom_type_scat_dispersion_real
_atom_type_scat_dispersion_imag
_atom_type_scat_source
C C 0.0033 0.0016 'International Tables Vol C Tables 4.2.6.8 and 6.1.1.4'
H H 0 0 'International Tables Vol C Tables 4.2.6.8 and 6.1.1.4'
N N 0.0061 0.0033 'International Tables Vol C Tables 4.2.6.8 and 6.1.1.4'
O O 0.0106 0.006 'International Tables Vol C Tables 4.2.6.8 and 6.1.1.4'
Li Li -0.0003 0.0001 'International Tables Vol C Tables 4.2.6.8 and 6.1.1.4'

loop_
_geom_angle_atom_site_label_1
_geom_angle_atom_site_label_2
_geom_angle_atom_site_label_3
_geom_angle
_geom_angle_site_symmetry_1
_geom_angle_site_symmetry_3
N6 C1 N2 114.08(13) . .
N6 C1 C10 124.07(14) . .
N2 C1 C10 121.46(13) . .
N6 C1 Li1 86.00(12) . .
N2 C1 Li1 69.67(11) . .
C10 C1 Li1 106.53(12) . .
N6 C1 Li2 60.57(11) . .
N2 C1 Li2 61.48(11) . .
C10 C1 Li2 158.78(12) . .
Li1 C1 Li2 94.23(12) . .
C1 N2 C3 120.36(13) . .
C1 N2 Li2 83.18(12) . .
C3 N2 Li2 137.58(13) . .
C1 N2 Li1 74.85(11) . .
C3 N2 Li1 115.30(13) . .
Li2 N2 Li1 104.34(13) . .
N2 C3 C4 110.49(15) . .
N2 C3 C5 107.90(14) . .
C4 C3 C5 111.35(18) . .
N2 C3 H3 109 . .
C4 C3 H3 109 . .
C5 C3 H3 109 . .
C3 C4 H4A 109.5 . .
C3 C4 H4B 109.5 . .
H4A C4 H4B 109.5 . .
C3 C4 H4C 109.5 . .
H4A C4 H4C 109.5 . .
H4B C4 H4C 109.5 . .
C3 C5 H5A 109.5 . .
C3 C5 H5B 109.5 . .
H5A C5 H5B 109.5 . .
C3 C5 H5C 109.5 . .
H5A C5 H5C 109.5 . .
H5B C5 H5C 109.5 . .
C1 N6 C7 121.45(13) . .
C1 N6 Li2 84.54(12) . .
C7 N6 Li2 143.86(14) . .
C1 N6 Li1 62.32(11) . .
C7 N6 Li1 119.78(13) . .
Li2 N6 Li1 93.75(12) . .
N6 C7 C9 110.34(15) . .
N6 C7 C8 108.40(15) . .
C9 C7 C8 110.40(16) . .
N6 C7 H7 109.2 . .
C9 C7 H7 109.2 . .
C8 C7 H7 109.2 . .
C7 C8 H8A 109.5 . .
C7 C8 H8B 109.5 . .
H8A C8 H8B 109.5 . .
C7 C8 H8C 109.5 . .
H8A C8 H8C 109.5 . .
H8B C8 H8C 109.5 . .
C7 C9 H9A 109.5 . .
C7 C9 H9B 109.5 . .
H9A C9 H9B 109.5 . .
C7 C9 H9C 109.5 . .
H9A C9 H9C 109.5 . .
H9B C9 H9C 109.5 . .
C24 C10 C11 122.14(13) . .
C24 C10 C1 122.53(13) . .
C11 C10 C1 115.27(13) . .
O12 C11 C10 118.55(13) . .
O12 C11 C13 124.18(13) . .
C10 C11 C13 117.27(13) . .
C11 O12 Li1 155.52(13) . 2_666
C11 O12 Li1 119.85(12) . .
Li1 O12 Li1 84.39(13) 2_666 .
O12 Li1 O12 95.61(13) 2_666 .
O12 Li1 N2 154.61(18) 2_666 .
O12 Li1 N2 98.40(13) . .
O12 Li1 C1 169.89(18) 2_666 .
O12 Li1 C1 79.48(11) . .
N2 Li1 C1 35.48(7) . .
O12 Li1 N6 142.32(17) 2_666 .
O12 Li1 N6 96.52(12) . .
N2 Li1 N6 56.49(8) . .
C1 Li1 N6 31.68(6) . .
O12 Li1 Li1 50.24(10) 2_666 2_666
O12 Li1 Li1 45.37(9) . 2_666
N2 Li1 Li1 139.4(2) . 2_666
C1 Li1 Li1 124.25(18) . 2_666
N6 Li1 Li1 130.81(19) . 2_666
O12 Li1 Li2 140.51(14) 2_666 .
O12 Li1 Li2 123.19(13) . .
N2 Li1 Li2 36.46(8) . .
C1 Li1 Li2 43.73(8) . .
N6 Li1 Li2 37.24(7) . .
Li1 Li1 Li2 167.09(18) 2_666 .
C18 C13 C11 118.36(13) . .
C18 C13 C14 121.29(13) . .
C11 C13 C14 120.35(13) . .
C13 C14 C17 112.67(13) . .
C13 C14 C15 109.46(13) . .
C17 C14 C15 106.81(14) . .
C13 C14 C16 109.79(13) . .
C17 C14 C16 107.26(14) . .
C15 C14 C16 110.81(14) . .
C14 C15 H15A 109.5 . .
C14 C15 H15B 109.5 . .
H15A C15 H15B 109.5 . .
C14 C15 H15C 109.5 . .
H15A C15 H15C 109.5 . .
H15B C15 H15C 109.5 . .
C14 C16 H16A 109.5 . .
C14 C16 H16B 109.5 . .
H16A C16 H16B 109.5 . .
C14 C16 H16C 109.5 . .
H16A C16 H16C 109.5 . .
H16B C16 H16C 109.5 . .
C14 C17 H17A 109.5 . .
C14 C17 H17B 109.5 . .
H17A C17 H17B 109.5 . .
C14 C17 H17C 109.5 . .
H17A C17 H17C 109.5 . .
H17B C17 H17C 109.5 . .
C13 C18 C19 124.33(14) . .
C13 C18 H18 117.8 . .
C19 C18 H18 117.8 . .
C24 C19 C18 116.63(13) . .
C24 C19 C20 123.01(14) . .
C18 C19 C20 120.36(13) . .
C23 C20 C21 108.52(15) . .
C23 C20 C19 111.70(13) . .
C21 C20 C19 109.81(13) . .
C23 C20 C22 107.67(15) . .
C21 C20 C22 109.05(15) . .
C19 C20 C22 110.03(14) . .
C20 C21 H21A 109.5 . .
C20 C21 H21B 109.5 . .
H21A C21 H21B 109.5 . .
C20 C21 H21C 109.5 . .
H21A C21 H21C 109.5 . .
H21B C21 H21C 109.5 . .
C20 C22 H22A 109.5 . .
C20 C22 H22B 109.5 . .
H22A C22 H22B 109.5 . .
C20 C22 H22C 109.5 . .
H22A C22 H22C 109.5 . .
H22B C22 H22C 109.5 . .
C20 C23 H23A 109.5 . .
C20 C23 H23B 109.5 . .
H23A C23 H23B 109.5 . .
C20 C23 H23C 109.5 . .
H23A C23 H23C 109.5 . .
H23B C23 H23C 109.5 . .
C19 C24 C10 121.24(14) . .
C19 C24 H24 119.4 . .
C10 C24 H24 119.4 . .
O51A Li2 O61 97.83(13) . .
O51A Li2 N6 142.45(17) . .
O61 Li2 N6 108.39(14) . .
O51A Li2 N2 123.57(16) . .
O61 Li2 N2 117.19(15) . .
N6 Li2 N2 66.96(10) . .
O51A Li2 C1 154.07(16) . .
O61 Li2 C1 106.40(13) . .
N6 Li2 C1 34.88(7) . .
N2 Li2 C1 35.34(7) . .
O51A Li2 Li1 113.10(13) . .
O61 Li2 Li1 148.41(14) . .
N6 Li2 Li1 49.01(9) . .
N2 Li2 Li1 39.20(8) . .
C1 Li2 Li1 42.04(8) . .
C55A O51A C52A 109.65(13) . .
C55A O51A Li2 130.78(14) . .
C52A O51A Li2 118.06(14) . .
O51A C52A C53A 101.5(3) . .
O51A C52A H52A 111.5 . .
C53A C52A H52A 111.5 . .
O51A C52A H52B 111.5 . .
C53A C52A H52B 111.5 . .
H52A C52A H52B 109.3 . .
C54A C53A C52A 106.7(6) . .
C54A C53A H53A 110.4 . .
C52A C53A H53A 110.4 . .
C54A C53A H53B 110.4 . .
C52A C53A H53B 110.4 . .
H53A C53A H53B 108.6 . .
C53A C54A C55A 110.6(5) . .
C53A C54A H54A 109.5 . .
C55A C54A H54A 109.5 . .
C53A C54A H54B 109.5 . .
C55A C54A H54B 109.5 . .
H54A C54A H54B 108.1 . .
O51A C55A C54A 107.6(3) . .
O51A C55A H55A 110.2 . .
C54A C55A H55A 110.2 . .
O51A C55A H55B 110.2 . .
C54A C55A H55B 110.2 . .
H55A C55A H55B 108.5 . .
C54B C53B H53C 110.7 . .
C54B C53B H53D 110.7 . .
H53C C53B H53D 108.8 . .
C53B C54B H54C 110.9 . .
C53B C54B H54D 110.9 . .
H54C C54B H54D 109 . .
C65A O61 C62 100.7(5) . .
C62 O61 C65B 109.2(5) . .
C65A O61 Li2 136.1(5) . .
C62 O61 Li2 122.71(15) . .
C65B O61 Li2 125.0(4) . .
O61 C62 C63 105.68(19) . .
O61 C62 H62A 110.6 . .
C63 C62 H62A 110.6 . .
O61 C62 H62B 110.6 . .
C63 C62 H62B 110.6 . .
H62A C62 H62B 108.7 . .
C64 C63 C62 104.8(2) . .
C64 C63 H63A 110.8 . .
C62 C63 H63A 110.8 . .
C64 C63 H63B 110.8 . .
C62 C63 H63B 110.8 . .
H63A C63 H63B 108.9 . .
C65B C64 C63 108.7(5) . .
C63 C64 C65A 102.0(4) . .
C65B C64 H64A 126.5 . .
C63 C64 H64A 111.4 . .
C65A C64 H64A 111.4 . .
C65B C64 H64B 86.8 . .
C63 C64 H64B 111.4 . .
C65A C64 H64B 111.4 . .
H64A C64 H64B 109.2 . .
O61 C65A C64 104.9(9) . .
O61 C65A H65A 110.8 . .
C64 C65A H65A 110.8 . .
O61 C65A H65B 110.8 . .
C64 C65A H65B 110.8 . .
H65A C65A H65B 108.8 . .
C64 C65B O61 104.9(7) . .
C64 C65B H65C 110.8 . .
O61 C65B H65C 110.8 . .
C64 C65B H65D 110.8 . .
O61 C65B H65D 110.8 . .
H65C C65B H65D 108.8 . .
C75 C71 C72 102.1(2) . .
C75 C71 H71A 111.4 . .
C72 C71 H71A 111.4 . .
C75 C71 H71B 111.4 . .
C72 C71 H71B 111.4 . .
H71A C71 H71B 109.2 . .
C73 C72 C71 102.9(2) . .
C73 C72 H72A 111.2 . .
C71 C72 H72A 111.2 . .
C73 C72 H72B 111.2 . .
C71 C72 H72B 111.2 . .
H72A C72 H72B 109.1 . .
O74 C73 C72 105.7(2) . .
O74 C73 H73A 110.6 . .
C72 C73 H73A 110.6 . .
O74 C73 H73B 110.6 . .
C72 C73 H73B 110.6 . .
H73A C73 H73B 108.7 . .
C75 O74 C73 109.17(18) . .
O74 C75 C71 107.27(19) . .
O74 C75 H75A 110.3 . .
C71 C75 H75A 110.3 . .
O74 C75 H75B 110.3 . .
C71 C75 H75B 110.3 . .
H75A C75 H75B 108.5 . .

loop_
_geom_bond_atom_site_label_1
_geom_bond_atom_site_label_2
_geom_bond_distance
_geom_bond_site_symmetry_2
C1 N6 1.326(2) .
C1 N2 1.344(2) .
C1 C10 1.506(2) .
C1 Li1 2.236(3) .
C1 Li2 2.308(3) .
N2 C3 1.465(2) .
N2 Li2 2.042(3) .
N2 Li1 2.172(3) .
C3 C4 1.517(3) .
C3 C5 1.517(3) .
C3 H3 1 .
C4 H4A 0.98 .
C4 H4B 0.98 .
C4 H4C 0.98 .
C5 H5A 0.98 .
C5 H5B 0.98 .
C5 H5C 0.98 .
N6 C7 1.462(2) .
N6 Li2 2.019(3) .
N6 Li1 2.518(3) .
C7 C9 1.525(3) .
C7 C8 1.527(3) .
C7 H7 1 .
C8 H8A 0.98 .
C8 H8B 0.98 .
C8 H8C 0.98 .
C9 H9A 0.98 .
C9 H9B 0.98 .
C9 H9C 0.98 .
C10 C24 1.393(2) .
C10 C11 1.417(2) .
C11 O12 1.3259(17) .
C11 C13 1.431(2) .
O12 Li1 1.832(3) 2_666
O12 Li1 1.979(3) .
Li1 O12 1.832(3) 2_666
Li1 Li1 2.563(6) 2_666
Li1 Li2 3.329(4) .
C13 C18 1.397(2) .
C13 C14 1.537(2) .
C14 C17 1.538(2) .
C14 C15 1.539(2) .
C14 C16 1.540(2) .
C15 H15A 0.98 .
C15 H15B 0.98 .
C15 H15C 0.98 .
C16 H16A 0.98 .
C16 H16B 0.98 .
C16 H16C 0.98 .
C17 H17A 0.98 .
C17 H17B 0.98 .
C17 H17C 0.98 .
C18 C19 1.402(2) .
C18 H18 0.95 .
C19 C24 1.392(2) .
C19 C20 1.540(2) .
C20 C23 1.532(2) .
C20 C21 1.539(3) .
C20 C22 1.542(2) .
C21 H21A 0.98 .
C21 H21B 0.98 .
C21 H21C 0.98 .
C22 H22A 0.98 .
C22 H22B 0.98 .
C22 H22C 0.98 .
C23 H23A 0.98 .
C23 H23B 0.98 .
C23 H23C 0.98 .
C24 H24 0.95 .
Li2 O51A 1.944(3) .
Li2 O61 2.009(3) .
O51A C55A 1.436(2) .
O51A C52A 1.443(2) .
C52A C53A 1.600(8) .
C52A H52A 0.99 .
C52A H52B 0.99 .
C53A C54A 1.366(10) .
C53A H53A 0.99 .
C53A H53B 0.99 .
C54A C55A 1.440(7) .
C54A H54A 0.99 .
C54A H54B 0.99 .
C55A H55A 0.99 .
C55A H55B 0.99 .
C53B C54B 1.468(4) .
C53B H53C 0.99 .
C53B H53D 0.99 .
C54B H54C 0.99 .
C54B H54D 0.99 .
O61 C65A 1.385(13) .
O61 C62 1.440(3) .
O61 C65B 1.490(10) .
C62 C63 1.489(4) .
C62 H62A 0.99 .
C62 H62B 0.99 .
C63 C64 1.470(4) .
C63 H63A 0.99 .
C63 H63B 0.99 .
C64 C65B 1.460(12) .
C64 C65A 1.563(12) .
C64 H64A 0.99 .
C64 H64B 0.99 .
C65A H65A 0.99 .
C65A H65B 0.99 .
C65B H65C 0.99 .
C65B H65D 0.99 .
C71 C75 1.502(3) .
C71 C72 1.515(4) .
C71 H71A 0.99 .
C71 H71B 0.99 .
C72 C73 1.485(4) .
C72 H72A 0.99 .
C72 H72B 0.99 .
C73 O74 1.433(3) .
C73 H73A 0.99 .
C73 H73B 0.99 .
O74 C75 1.424(3) .
C75 H75A 0.99 .
C75 H75B 0.99 .

loop_
_geom_torsion_atom_site_label_1
_geom_torsion_atom_site_label_2
_geom_torsion_atom_site_label_3
_geom_torsion_atom_site_label_4
_geom_torsion
_geom_torsion_site_symmetry_1
_geom_torsion_site_symmetry_4
N6 C1 N2 C3 173.54(14) . .
C10 C1 N2 C3 -13.3(2) . .
Li1 C1 N2 C3 -110.76(15) . .
Li2 C1 N2 C3 142.33(16) . .
N6 C1 N2 Li2 31.21(15) . .
C10 C1 N2 Li2 -155.68(15) . .
Li1 C1 N2 Li2 106.90(12) . .
N6 C1 N2 Li1 -75.70(15) . .
C10 C1 N2 Li1 97.42(15) . .
Li2 C1 N2 Li1 -106.90(12) . .
C1 N2 C3 C4 -89.7(2) . .
Li2 N2 C3 C4 26.2(3) . .
Li1 N2 C3 C4 -176.36(17) . .
C1 N2 C3 C5 148.36(16) . .
Li2 N2 C3 C5 -95.7(2) . .
Li1 N2 C3 C5 61.70(18) . .
N2 C1 N6 C7 175.29(14) . .
C10 C1 N6 C7 2.4(2) . .
Li1 C1 N6 C7 109.67(16) . .
Li2 C1 N6 C7 -153.19(19) . .
N2 C1 N6 Li2 -31.51(15) . .
C10 C1 N6 Li2 155.58(15) . .
Li1 C1 N6 Li2 -97.14(12) . .
N2 C1 N6 Li1 65.63(13) . .
C10 C1 N6 Li1 -107.28(16) . .
Li2 C1 N6 Li1 97.14(12) . .
C1 N6 C7 C9 -93.08(18) . .
Li2 N6 C7 C9 136.5(2) . .
Li1 N6 C7 C9 -19.19(19) . .
C1 N6 C7 C8 145.92(17) . .
Li2 N6 C7 C8 15.5(3) . .
Li1 N6 C7 C8 -140.19(16) . .
N6 C1 C10 C24 -87.2(2) . .
N2 C1 C10 C24 100.34(18) . .
Li1 C1 C10 C24 176.27(15) . .
Li2 C1 C10 C24 8.7(4) . .
N6 C1 C10 C11 95.64(18) . .
N2 C1 C10 C11 -76.77(18) . .
Li1 C1 C10 C11 -0.84(18) . .
Li2 C1 C10 C11 -168.4(3) . .
C24 C10 C11 O12 179.53(14) . .
C1 C10 C11 O12 -3.3(2) . .
C24 C10 C11 C13 -1.5(2) . .
C1 C10 C11 C13 175.58(13) . .
C10 C11 O12 Li1 -164.7(3) . 2_666
C13 C11 O12 Li1 16.4(4) . 2_666
C10 C11 O12 Li1 6.6(2) . .
C13 C11 O12 Li1 -172.22(15) . .
C11 O12 Li1 O12 -176.42(14) . 2_666
Li1 O12 Li1 O12 0 2_666 2_666
C11 O12 Li1 N2 24.82(19) . .
Li1 O12 Li1 N2 -158.8(2) 2_666 .
C11 O12 Li1 C1 -5.34(16) . .
Li1 O12 Li1 C1 171.08(19) 2_666 .
C11 O12 Li1 N6 -32.17(17) . .
Li1 O12 Li1 N6 144.25(19) 2_666 .
C11 O12 Li1 Li1 -176.42(14) . 2_666
C11 O12 Li1 Li2 -4.1(2) . .
Li1 O12 Li1 Li2 172.3(2) 2_666 .
C1 N2 Li1 O12 178.9(4) . 2_666
C3 N2 Li1 O12 -64.3(4) . 2_666
Li2 N2 Li1 O12 100.2(4) . 2_666
C1 N2 Li1 O12 -58.32(13) . .
C3 N2 Li1 O12 58.49(17) . .
Li2 N2 Li1 O12 -137.01(14) . .
C3 N2 Li1 C1 116.82(15) . .
Li2 N2 Li1 C1 -78.69(12) . .
C1 N2 Li1 N6 33.96(8) . .
C3 N2 Li1 N6 150.78(13) . .
Li2 N2 Li1 N6 -44.73(11) . .
C1 N2 Li1 Li1 -81.6(3) . 2_666
C3 N2 Li1 Li1 35.2(4) . 2_666
Li2 N2 Li1 Li1 -160.3(3) . 2_666
C1 N2 Li1 Li2 78.69(13) . .
C3 N2 Li1 Li2 -164.50(17) . .
N6 C1 Li1 O12 -59.8(10) . 2_666
N2 C1 Li1 O12 -177.3(10) . 2_666
C10 C1 Li1 O12 64.6(10) . 2_666
Li2 C1 Li1 O12 -119.9(10) . 2_666
N6 C1 Li1 O12 -121.38(13) . .
N2 C1 Li1 O12 121.09(13) . .
C10 C1 Li1 O12 3.02(14) . .
Li2 C1 Li1 O12 178.55(12) . .
N6 C1 Li1 N2 117.52(13) . .
C10 C1 Li1 N2 -118.07(14) . .
Li2 C1 Li1 N2 57.46(11) . .
N2 C1 Li1 N6 -117.52(13) . .
C10 C1 Li1 N6 124.40(15) . .
Li2 C1 Li1 N6 -60.07(11) . .
N6 C1 Li1 Li1 -113.7(3) . 2_666
N2 C1 Li1 Li1 128.8(3) . 2_666
C10 C1 Li1 Li1 10.7(3) . 2_666
Li2 C1 Li1 Li1 -173.8(2) . 2_666
N6 C1 Li1 Li2 60.07(11) . .
N2 C1 Li1 Li2 -57.46(11) . .
C10 C1 Li1 Li2 -175.53(15) . .
C1 N6 Li1 O12 165.6(3) . 2_666
C7 N6 Li1 O12 53.4(3) . 2_666
Li2 N6 Li1 O12 -112.5(3) . 2_666
C1 N6 Li1 O12 57.65(13) . .
C7 N6 Li1 O12 -54.60(17) . .
Li2 N6 Li1 O12 139.49(13) . .
C1 N6 Li1 N2 -38.12(10) . .
C7 N6 Li1 N2 -150.37(13) . .
Li2 N6 Li1 N2 43.71(11) . .
C7 N6 Li1 C1 -112.25(16) . .
Li2 N6 Li1 C1 81.84(13) . .
C1 N6 Li1 Li1 91.0(3) . 2_666
C7 N6 Li1 Li1 -21.3(3) . 2_666
Li2 N6 Li1 Li1 172.8(2) . 2_666
C1 N6 Li1 Li2 -81.84(13) . .
C7 N6 Li1 Li2 165.91(17) . .
O12 C11 C13 C18 -179.07(14) . .
C10 C11 C13 C18 2.1(2) . .
O12 C11 C13 C14 1.7(2) . .
C10 C11 C13 C14 -177.18(13) . .
C18 C13 C14 C17 -2.7(2) . .
C11 C13 C14 C17 176.56(14) . .
C18 C13 C14 C15 -121.36(16) . .
C11 C13 C14 C15 57.87(18) . .
C18 C13 C14 C16 116.80(16) . .
C11 C13 C14 C16 -63.97(18) . .
C11 C13 C18 C19 -1.4(2) . .
C14 C13 C18 C19 177.80(15) . .
C13 C18 C19 C24 0.1(2) . .
C13 C18 C19 C20 -179.48(15) . .
C24 C19 C20 C23 -6.4(2) . .
C18 C19 C20 C23 173.24(15) . .
C24 C19 C20 C21 114.09(18) . .
C18 C19 C20 C21 -66.3(2) . .
C24 C19 C20 C22 -125.87(17) . .
C18 C19 C20 C22 53.7(2) . .
C18 C19 C24 C10 0.5(2) . .
C20 C19 C24 C10 -179.91(15) . .
C11 C10 C24 C19 0.3(2) . .
C1 C10 C24 C19 -176.66(14) . .
C1 N6 Li2 O51A 135.6(3) . .
C7 N6 Li2 O51A -85.1(3) . .
Li1 N6 Li2 O51A 73.9(3) . .
C1 N6 Li2 O61 -92.49(15) . .
C7 N6 Li2 O61 46.8(3) . .
Li1 N6 Li2 O61 -154.20(14) . .
C1 N6 Li2 N2 19.96(10) . .
C7 N6 Li2 N2 159.2(2) . .
Li1 N6 Li2 N2 -41.75(10) . .
C7 N6 Li2 C1 139.3(3) . .
Li1 N6 Li2 C1 -61.71(11) . .
C1 N6 Li2 Li1 61.71(11) . .
C7 N6 Li2 Li1 -159.0(3) . .
C1 N2 Li2 O51A -158.47(18) . .
C3 N2 Li2 O51A 72.9(3) . .
Li1 N2 Li2 O51A -86.06(19) . .
C1 N2 Li2 O61 79.88(16) . .
C3 N2 Li2 O61 -48.7(3) . .
Li1 N2 Li2 O61 152.29(15) . .
C1 N2 Li2 N6 -19.73(9) . .
C3 N2 Li2 N6 -148.31(18) . .
Li1 N2 Li2 N6 52.68(12) . .
C3 N2 Li2 C1 -128.6(2) . .
Li1 N2 Li2 C1 72.41(12) . .
C1 N2 Li2 Li1 -72.41(12) . .
C3 N2 Li2 Li1 159.0(2) . .
N6 C1 Li2 O51A -102.7(4) . .
N2 C1 Li2 O51A 44.4(4) . .
C10 C1 Li2 O51A 148.4(3) . .
Li1 C1 Li2 O51A -19.7(4) . .
N6 C1 Li2 O61 98.79(16) . .
N2 C1 Li2 O61 -114.10(16) . .
C10 C1 Li2 O61 -10.1(4) . .
Li1 C1 Li2 O61 -178.21(14) . .
N2 C1 Li2 N6 147.11(15) . .
C10 C1 Li2 N6 -108.9(4) . .
Li1 C1 Li2 N6 83.00(13) . .
N6 C1 Li2 N2 -147.11(15) . .
C10 C1 Li2 N2 104.0(4) . .
Li1 C1 Li2 N2 -64.11(12) . .
N6 C1 Li2 Li1 -83.00(13) . .
N2 C1 Li2 Li1 64.11(12) . .
C10 C1 Li2 Li1 168.1(4) . .
O12 Li1 Li2 O51A -23.1(3) 2_666 .
O12 Li1 Li2 O51A 169.07(16) . .
N2 Li1 Li2 O51A 115.35(18) . .
C1 Li1 Li2 O51A 170.77(18) . .
N6 Li1 Li2 O51A -140.47(18) . .
Li1 Li1 Li2 O51A -165.6(9) 2_666 .
O12 Li1 Li2 O61 169.4(3) 2_666 .
O12 Li1 Li2 O61 1.6(4) . .
N2 Li1 Li2 O61 -52.1(3) . .
C1 Li1 Li2 O61 3.3(3) . .
N6 Li1 Li2 O61 52.0(3) . .
Li1 Li1 Li2 O61 26.9(11) 2_666 .
O12 Li1 Li2 N6 117.4(3) 2_666 .
O12 Li1 Li2 N6 -50.47(17) . .
N2 Li1 Li2 N6 -104.18(15) . .
C1 Li1 Li2 N6 -48.77(10) . .
Li1 Li1 Li2 N6 -25.1(9) 2_666 .
O12 Li1 Li2 N2 -138.4(3) 2_666 .
O12 Li1 Li2 N2 53.72(16) . .
C1 Li1 Li2 N2 55.42(11) . .
N6 Li1 Li2 N2 104.18(15) . .
Li1 Li1 Li2 N2 79.1(9) 2_666 .
O12 Li1 Li2 C1 166.1(3) 2_666 .
O12 Li1 Li2 C1 -1.70(14) . .
N2 Li1 Li2 C1 -55.42(11) . .
N6 Li1 Li2 C1 48.77(10) . .
Li1 Li1 Li2 C1 23.7(9) 2_666 .
O61 Li2 O51A C55A -81.2(2) . .
N6 Li2 O51A C55A 53.3(3) . .
N2 Li2 O51A C55A 148.61(18) . .
C1 Li2 O51A C55A 119.6(4) . .
Li1 Li2 O51A C55A 105.34(19) . .
O61 Li2 O51A C52A 83.11(17) . .
N6 Li2 O51A C52A -142.3(2) . .
N2 Li2 O51A C52A -47.0(2) . .
C1 Li2 O51A C52A -76.1(4) . .
Li1 Li2 O51A C52A -90.31(17) . .
C55A O51A C52A C53A -19.5(4) . .
Li2 O51A C52A C53A 173.0(4) . .
O51A C52A C53A C54A 18.0(6) . .
C52A C53A C54A C55A -10.0(8) . .
C52A O51A C55A C54A 14.9(5) . .
Li2 O51A C55A C54A -179.7(4) . .
C53A C54A C55A O51A -2.2(8) . .
O51A Li2 O61 C65A -14.7(6) . .
N6 Li2 O61 C65A -167.5(6) . .
N2 Li2 O61 C65A 119.6(6) . .
C1 Li2 O61 C65A 156.0(6) . .
Li1 Li2 O61 C65A 153.7(6) . .
O51A Li2 O61 C62 175.2(2) . .
N6 Li2 O61 C62 22.4(3) . .
N2 Li2 O61 C62 -50.6(3) . .
C1 Li2 O61 C62 -14.2(3) . .
Li1 Li2 O61 C62 -16.4(4) . .
O51A Li2 O61 C65B 17.0(7) . .
N6 Li2 O61 C65B -135.8(6) . .
N2 Li2 O61 C65B 151.2(6) . .
C1 Li2 O61 C65B -172.3(6) . .
Li1 Li2 O61 C65B -174.6(7) . .
C65A O61 C62 C63 44.9(5) . .
C65B O61 C62 C63 19.2(6) . .
Li2 O61 C62 C63 -142.0(2) . .
O61 C62 C63 C64 -25.8(3) . .
C62 C63 C64 C65B 23.5(6) . .
C62 C63 C64 C65A -1.4(6) . .
C62 O61 C65A C64 -45.2(5) . .
C65B O61 C65A C64 67(2) . .
Li2 O61 C65A C64 143.2(4) . .
C65B C64 C65A O61 -79(2) . .
C63 C64 C65A O61 29.4(6) . .
C63 C64 C65B O61 -11.9(8) . .
C65A C64 C65B O61 66.1(17) . .
C65A O61 C65B C64 -80(2) . .
C62 O61 C65B C64 -4.8(8) . .
Li2 O61 C65B C64 155.9(4) . .
C75 C71 C72 C73 34.8(3) . .
C71 C72 C73 O74 -32.9(3) . .
C72 C73 O74 C75 17.8(3) . .
C73 O74 C75 C71 5.0(3) . .
C72 C71 C75 O74 -25.0(3) . .
